data_4070129
loop_
_publ_author_name
'Nekoueishahraki, Bijan'
'Jana, Anukul'
'Roesky, Herbert W.'
'Mishra, Lallan'
'Stern, Daniel'
'Stalke, Dietmar'

_publ_section_title
;
 Synthesis and Structural Characterization of Heterobimetallic Bismuth
 Complexes with Main Group and Transition Metals
;
_journal_issue 19
_journal_name_full Organometallics
_journal_page_first 5733
_journal_paper_doi 10.1021/om900623w
_journal_volume 28
_journal_year 2009
_chemical_formula_moiety 'C36 H54 Bi Cl Hf N2 O Si2'
_chemical_formula_sum 'C36 H54 Bi Cl Hf N2 O Si2'
_chemical_formula_weight 1009.91
_chemical_name_systematic
; 
 ? 
;
_space_group_IT_number 7
_symmetry_cell_setting monoclinic
_symmetry_space_group_name_Hall 'P -2yac'
_symmetry_space_group_name_H-M 'P 1 n 1'
_atom_sites_solution_hydrogens geom
_atom_sites_solution_primary direct
_atom_sites_solution_secondary difmap
_audit_creation_method SHELXL-97
_cell_angle_alpha 90.00
_cell_angle_beta 108.1890(10)
_cell_angle_gamma 90.00
_cell_formula_units_Z 2
_cell_length_a 12.3404(14)
_cell_length_b 10.3340(11)
_cell_length_c 15.7596(18)
_cell_measurement_reflns_used 9164
_cell_measurement_temperature 100(2)
_cell_measurement_theta_max 26.679
_cell_measurement_theta_min 2.395
_cell_volume 1909.3(4)
_computing_cell_refinement 'SAINT V7.46A (Bruker, 2008)'
_computing_data_collection 'APEX2 v2.2-0 (Bruker, 2008)'
_computing_data_reduction 'SAINT V7.46A (Bruker, 2008)'
_computing_molecular_graphics 'XSHELL v4.10 (Bruker, 2000)'
_computing_publication_material 'XSHELL v4.10 (Bruker, 2000)'
_computing_structure_refinement 'XL in SHELXTL v2008/2 (Sheldrick, 2008)'
_computing_structure_solution 'XS in SHELXTL v2008/2 (Sheldrick, 2008)'
_diffrn_ambient_temperature 100(2)
_diffrn_measured_fraction_theta_full 0.999
_diffrn_measured_fraction_theta_max 0.999
_diffrn_measurement_device_type 'BRUKER SMART APEX with D8-goniometer'
_diffrn_measurement_method 'omega scans'
_diffrn_radiation_monochromator 'Quazar multilayer mirror optics'
_diffrn_radiation_source 'micro focus sealed tube'
_diffrn_radiation_type MoK\a
_diffrn_radiation_wavelength 0.71073
_diffrn_reflns_av_R_equivalents 0.0294
_diffrn_reflns_av_sigmaI/netI 0.0223
_diffrn_reflns_limit_h_max 15
_diffrn_reflns_limit_h_min -15
_diffrn_reflns_limit_k_max 12
_diffrn_reflns_limit_k_min -13
_diffrn_reflns_limit_l_max 19
_diffrn_reflns_limit_l_min -19
_diffrn_reflns_number 39941
_diffrn_reflns_theta_full 26.71
_diffrn_reflns_theta_max 26.71
_diffrn_reflns_theta_min 1.84
_exptl_absorpt_coefficient_mu 7.481
_exptl_absorpt_correction_T_max 0.6775
_exptl_absorpt_correction_T_min 0.4697
_exptl_absorpt_correction_type multi-scan
_exptl_absorpt_process_details 'SADABS-2008/2 (Sheldrick, 2008)'
_exptl_crystal_colour yellow
_exptl_crystal_density_diffrn 1.757
_exptl_crystal_density_method 'not measured'
_exptl_crystal_description plate
_exptl_crystal_F_000 984
_exptl_crystal_size_max 0.150
_exptl_crystal_size_mid 0.089
_exptl_crystal_size_min 0.052
_refine_diff_density_max 1.122
_refine_diff_density_min -1.251
_refine_diff_density_rms 0.098
_refine_ls_abs_structure_details 'Flack H D (1983), Acta Cryst. A39, 876-881'
_refine_ls_abs_structure_Flack -0.041(4)
_refine_ls_extinction_method none
_refine_ls_goodness_of_fit_ref 1.066
_refine_ls_hydrogen_treatment constr
_refine_ls_matrix_type full
_refine_ls_number_parameters 413
_refine_ls_number_reflns 8051
_refine_ls_number_restraints 2
_refine_ls_restrained_S_all 1.065
_refine_ls_R_factor_all 0.0251
_refine_ls_R_factor_gt 0.0245
_refine_ls_shift/su_max 0.001
_refine_ls_shift/su_mean 0.000
_refine_ls_structure_factor_coef Fsqd
_refine_ls_weighting_details 'calc w=1/[\s^2^(Fo^2^)+(0.0407P)^2^+2.0568P] where P=(Fo^2^+2Fc^2^)/3'
_refine_ls_weighting_scheme calc
_refine_ls_wR_factor_gt 0.0599
_refine_ls_wR_factor_ref 0.0604
_reflns_number_gt 7904
_reflns_number_total 8051
_reflns_threshold_expression >2sigma(I)
_cod_data_source_file om900623w_si_001.cif
_cod_data_source_block VI
_cod_original_sg_symbol_Hall P-2yac
_cod_original_sg_symbol_H-M Pn
_cod_database_code 4070129

loop_
_symmetry_equiv_pos_as_xyz
'x, y, z'
'x+1/2, -y, z+1/2'

loop_
_atom_site_label
_atom_site_type_symbol
_atom_site_fract_x
_atom_site_fract_y
_atom_site_fract_z
_atom_site_U_iso_or_equiv
_atom_site_adp_type
_atom_site_occupancy
_atom_site_symmetry_multiplicity
_atom_site_calc_flag
_atom_site_refinement_flags
Hf1 Hf -0.099007(16) 0.751829(17) 0.541090(13) 0.01536(5) Uani 1 1 d .
Bi1 Bi 0.096944(12) 0.557570(14) 0.457059(11) 0.01540(5) Uani 1 1 d .
Cl1 Cl -0.20042(11) 0.66433(13) 0.39341(8) 0.0255(3) Uani 1 1 d .
Si1 Si 0.23472(12) 0.67080(14) 0.31994(9) 0.0220(3) Uani 1 1 d .
Si2 Si 0.29460(11) 0.33621(13) 0.55956(9) 0.0176(3) Uani 1 1 d .
N1 N 0.2255(4) 0.6746(4) 0.4276(3) 0.0196(8) Uani 1 1 d .
N2 N 0.2379(3) 0.4875(4) 0.5644(3) 0.0166(8) Uani 1 1 d .
O1 O 0.0479(3) 0.6852(3) 0.5373(2) 0.0177(7) Uani 1 1 d .
C1 C 0.2993(4) 0.7459(4) 0.4984(4) 0.0186(10) Uani 1 1 d .
C2 C 0.3304(4) 0.7060(5) 0.5908(3) 0.0198(10) Uani 1 1 d .
C3 C 0.2973(4) 0.5866(5) 0.6229(3) 0.0182(9) Uani 1 1 d .
C4 C 0.3207(5) 0.5650(5) 0.7134(4) 0.0248(12) Uani 1 1 d .
H4 H 0.2939 0.4881 0.7332 0.030 Uiso 1 1 calc R
C5 C 0.3837(5) 0.6555(6) 0.7768(4) 0.0322(13) Uani 1 1 d .
H5 H 0.3986 0.6394 0.8387 0.039 Uiso 1 1 calc R
C6 C 0.4229(5) 0.7648(6) 0.7496(4) 0.0314(14) Uani 1 1 d .
H6 H 0.4680 0.8233 0.7929 0.038 Uiso 1 1 calc R
C7 C 0.3978(4) 0.7938(5) 0.6573(4) 0.0255(11) Uani 1 1 d .
C8 C 0.4412(5) 0.9090(6) 0.6321(4) 0.0313(13) Uani 1 1 d .
H8 H 0.4897 0.9634 0.6765 0.038 Uiso 1 1 calc R
C9 C 0.4134(5) 0.9424(5) 0.5441(5) 0.0330(16) Uani 1 1 d .
H9 H 0.4429 1.0199 0.5274 0.040 Uiso 1 1 calc R
C10 C 0.3420(5) 0.8631(5) 0.4786(4) 0.0271(11) Uani 1 1 d .
H10 H 0.3216 0.8901 0.4180 0.033 Uiso 1 1 calc R
C11 C 0.3859(5) 0.6576(7) 0.3219(4) 0.0345(14) Uani 1 1 d .
H11A H 0.4292 0.7319 0.3539 0.052 Uiso 1 1 calc R
H11B H 0.3891 0.6565 0.2605 0.052 Uiso 1 1 calc R
H11C H 0.4191 0.5775 0.3523 0.052 Uiso 1 1 calc R
C12 C 0.1661(5) 0.8103(6) 0.2475(4) 0.0291(12) Uani 1 1 d .
H12A H 0.0879 0.8211 0.2493 0.044 Uiso 1 1 calc R
H12B H 0.1646 0.7935 0.1860 0.044 Uiso 1 1 calc R
H12C H 0.2098 0.8893 0.2694 0.044 Uiso 1 1 calc R
C13 C 0.1573(6) 0.5232(6) 0.2650(4) 0.0333(13) Uani 1 1 d .
H13A H 0.1864 0.4475 0.3027 0.050 Uiso 1 1 calc R
H13B H 0.1693 0.5112 0.2069 0.050 Uiso 1 1 calc R
H13C H 0.0757 0.5331 0.2565 0.050 Uiso 1 1 calc R
C14 C 0.1834(6) 0.2411(5) 0.4736(4) 0.0276(13) Uani 1 1 d .
H14A H 0.1139 0.2358 0.4910 0.041 Uiso 1 1 calc R
H14B H 0.2121 0.1537 0.4694 0.041 Uiso 1 1 calc R
H14C H 0.1661 0.2842 0.4155 0.041 Uiso 1 1 calc R
C15 C 0.3336(5) 0.2506(5) 0.6695(4) 0.0244(12) Uani 1 1 d .
H15A H 0.3929 0.2998 0.7137 0.037 Uiso 1 1 calc R
H15B H 0.3624 0.1640 0.6630 0.037 Uiso 1 1 calc R
H15C H 0.2661 0.2432 0.6893 0.037 Uiso 1 1 calc R
C16 C 0.4248(5) 0.3488(6) 0.5231(5) 0.0325(13) Uani 1 1 d .
H16A H 0.4031 0.3799 0.4613 0.049 Uiso 1 1 calc R
H16B H 0.4607 0.2635 0.5269 0.049 Uiso 1 1 calc R
H16C H 0.4788 0.4097 0.5621 0.049 Uiso 1 1 calc R
C17 C -0.2519(4) 0.6470(5) 0.5956(4) 0.0220(10) Uani 1 1 d .
C18 C -0.1819(5) 0.7191(6) 0.6695(4) 0.0251(11) Uani 1 1 d .
C19 C -0.0722(5) 0.6624(6) 0.6941(3) 0.0257(11) Uani 1 1 d .
C20 C -0.0762(5) 0.5512(6) 0.6411(4) 0.0274(12) Uani 1 1 d .
C21 C -0.1864(5) 0.5420(5) 0.5796(4) 0.0246(11) Uani 1 1 d .
C22 C -0.3766(5) 0.6708(6) 0.5487(5) 0.0351(14) Uani 1 1 d .
H22A H -0.3906 0.6713 0.4840 0.053 Uiso 1 1 calc R
H22B H -0.3986 0.7545 0.5675 0.053 Uiso 1 1 calc R
H22C H -0.4218 0.6020 0.5642 0.053 Uiso 1 1 calc R
C23 C -0.2270(6) 0.8148(6) 0.7226(5) 0.0395(15) Uani 1 1 d .
H23A H -0.2719 0.7690 0.7546 0.059 Uiso 1 1 calc R
H23B H -0.2755 0.8784 0.6819 0.059 Uiso 1 1 calc R
H23C H -0.1630 0.8593 0.7656 0.059 Uiso 1 1 calc R
C24 C 0.0291(6) 0.6980(8) 0.7741(4) 0.0432(17) Uani 1 1 d .
H24A H 0.0419 0.6297 0.8193 0.065 Uiso 1 1 calc R
H24B H 0.0137 0.7799 0.7995 0.065 Uiso 1 1 calc R
H24C H 0.0972 0.7073 0.7552 0.065 Uiso 1 1 calc R
C25 C 0.0200(6) 0.4560(7) 0.6542(6) 0.0463(19) Uani 1 1 d .
H25A H -0.0017 0.3901 0.6072 0.069 Uiso 1 1 calc R
H25B H 0.0360 0.4144 0.7127 0.069 Uiso 1 1 calc R
H25C H 0.0884 0.5016 0.6512 0.069 Uiso 1 1 calc R
C26 C -0.2340(7) 0.4314(6) 0.5163(5) 0.0421(17) Uani 1 1 d .
H26A H -0.1730 0.3932 0.4968 0.063 Uiso 1 1 calc R
H26B H -0.2945 0.4637 0.4643 0.063 Uiso 1 1 calc R
H26C H -0.2653 0.3655 0.5469 0.063 Uiso 1 1 calc R
C27 C -0.1855(4) 0.9824(5) 0.5270(3) 0.0209(10) Uani 1 1 d .
C28 C -0.0777(4) 0.9841(5) 0.5976(3) 0.0191(9) Uani 1 1 d .
C29 C 0.0098(4) 0.9590(4) 0.5594(3) 0.0186(10) Uani 1 1 d .
C30 C -0.0428(4) 0.9427(4) 0.4659(4) 0.0184(10) Uani 1 1 d .
C31 C -0.1614(5) 0.9585(5) 0.4469(4) 0.0204(10) Uani 1 1 d .
C32 C -0.2993(5) 1.0233(6) 0.5316(4) 0.0282(11) Uani 1 1 d .
H32A H -0.3194 1.1076 0.5024 0.042 Uiso 1 1 calc R
H32B H -0.2966 1.0301 0.5943 0.042 Uiso 1 1 calc R
H32C H -0.3568 0.9591 0.5012 0.042 Uiso 1 1 calc R
C33 C -0.0558(5) 1.0401(5) 0.6899(4) 0.0252(11) Uani 1 1 d .
H33A H -0.0082 0.9803 0.7343 0.038 Uiso 1 1 calc R
H33B H -0.1286 1.0531 0.7015 0.038 Uiso 1 1 calc R
H33C H -0.0165 1.1233 0.6938 0.038 Uiso 1 1 calc R
C34 C 0.1354(4) 0.9575(5) 0.6101(4) 0.0224(11) Uani 1 1 d .
H34A H 0.1588 1.0430 0.6363 0.034 Uiso 1 1 calc R
H34B H 0.1784 0.9358 0.5692 0.034 Uiso 1 1 calc R
H34C H 0.1506 0.8926 0.6577 0.034 Uiso 1 1 calc R
C35 C 0.0198(4) 0.9177(5) 0.3997(3) 0.0204(10) Uani 1 1 d .
H35A H -0.0301 0.8706 0.3483 0.031 Uiso 1 1 calc R
H35B H 0.0880 0.8659 0.4281 0.031 Uiso 1 1 calc R
H35C H 0.0423 1.0003 0.3797 0.031 Uiso 1 1 calc R
C36 C -0.2472(5) 0.9646(6) 0.3562(4) 0.0301(13) Uani 1 1 d .
H36A H -0.2630 1.0553 0.3384 0.045 Uiso 1 1 calc R
H36B H -0.3178 0.9222 0.3573 0.045 Uiso 1 1 calc R
H36C H -0.2172 0.9203 0.3133 0.045 Uiso 1 1 calc R

loop_
_atom_site_aniso_label
_atom_site_aniso_U_11
_atom_site_aniso_U_22
_atom_site_aniso_U_33
_atom_site_aniso_U_23
_atom_site_aniso_U_13
_atom_site_aniso_U_12
Hf1 0.01415(9) 0.01718(9) 0.01323(9) -0.00063(7) 0.00206(7) 0.00029(7)
Bi1 0.01501(8) 0.01560(8) 0.01353(8) -0.00029(7) 0.00150(6) -0.00034(8)
Cl1 0.0281(6) 0.0270(6) 0.0166(6) -0.0038(5) 0.0003(5) -0.0042(5)
Si1 0.0236(7) 0.0245(7) 0.0193(7) 0.0050(6) 0.0089(6) 0.0047(6)
Si2 0.0186(6) 0.0149(6) 0.0179(6) 0.0003(5) 0.0036(5) 0.0010(5)
N1 0.019(2) 0.020(2) 0.021(2) 0.0028(17) 0.0076(17) -0.0005(16)
N2 0.019(2) 0.0138(18) 0.0141(19) -0.0007(15) 0.0011(15) 0.0021(16)
O1 0.0168(17) 0.0177(17) 0.0175(16) -0.0015(13) 0.0040(14) 0.0014(13)
C1 0.013(2) 0.015(2) 0.028(3) -0.0034(18) 0.006(2) -0.0009(16)
C2 0.012(2) 0.018(2) 0.024(3) -0.003(2) -0.0023(18) 0.0023(18)
C3 0.015(2) 0.019(2) 0.016(2) -0.0039(19) -0.0013(18) 0.0035(18)
C4 0.027(3) 0.025(3) 0.016(2) -0.0016(19) -0.002(2) 0.010(2)
C5 0.036(3) 0.032(3) 0.018(3) -0.005(2) -0.008(2) 0.013(2)
C6 0.025(3) 0.028(3) 0.030(3) -0.012(2) -0.009(2) 0.007(2)
C7 0.015(2) 0.022(3) 0.031(3) -0.008(2) -0.005(2) 0.009(2)
C8 0.016(2) 0.021(3) 0.050(4) -0.013(2) -0.001(2) -0.001(2)
C9 0.018(3) 0.018(3) 0.067(5) -0.006(3) 0.018(3) -0.005(2)
C10 0.022(3) 0.023(3) 0.038(3) 0.002(2) 0.012(2) 0.000(2)
C11 0.033(3) 0.045(4) 0.032(3) 0.005(3) 0.019(3) 0.012(3)
C12 0.031(3) 0.032(3) 0.025(3) 0.011(2) 0.011(2) 0.005(2)
C13 0.049(4) 0.032(3) 0.017(3) -0.001(2) 0.008(3) 0.002(3)
C14 0.040(4) 0.018(3) 0.022(3) -0.0012(19) 0.006(3) 0.001(2)
C15 0.030(3) 0.015(2) 0.024(3) 0.0019(19) 0.003(2) 0.004(2)
C16 0.027(3) 0.028(3) 0.047(4) -0.002(3) 0.019(3) 0.002(2)
C17 0.017(2) 0.023(3) 0.027(3) 0.003(2) 0.009(2) -0.0005(19)
C18 0.025(3) 0.027(3) 0.027(3) -0.001(2) 0.014(2) -0.005(2)
C19 0.022(3) 0.037(3) 0.016(2) 0.006(2) 0.003(2) -0.007(2)
C20 0.025(3) 0.030(3) 0.032(3) 0.014(2) 0.015(2) 0.005(2)
C21 0.028(3) 0.021(2) 0.026(3) 0.002(2) 0.011(2) -0.004(2)
C22 0.019(3) 0.038(3) 0.047(4) 0.010(3) 0.007(3) -0.001(2)
C23 0.056(4) 0.033(3) 0.043(4) -0.007(3) 0.036(3) -0.006(3)
C24 0.032(3) 0.065(5) 0.024(3) 0.013(3) -0.005(3) -0.016(3)
C25 0.040(4) 0.049(4) 0.062(5) 0.032(4) 0.033(4) 0.019(3)
C26 0.063(5) 0.026(3) 0.039(4) -0.006(3) 0.018(4) -0.014(3)
C27 0.017(2) 0.019(2) 0.022(2) -0.004(2) 0.000(2) 0.0012(19)
C28 0.021(2) 0.018(2) 0.018(2) -0.0041(19) 0.0043(19) 0.0011(19)
C29 0.019(2) 0.013(2) 0.019(2) 0.0027(18) -0.0004(19) 0.0006(18)
C30 0.017(2) 0.017(2) 0.020(3) 0.0034(18) 0.004(2) 0.0014(17)
C31 0.021(3) 0.018(2) 0.020(2) -0.0003(19) 0.002(2) 0.0055(19)
C32 0.019(3) 0.032(3) 0.032(3) -0.005(2) 0.006(2) 0.003(2)
C33 0.026(3) 0.029(3) 0.021(3) -0.009(2) 0.008(2) -0.004(2)
C34 0.019(3) 0.022(2) 0.025(3) 0.000(2) 0.004(2) -0.0023(19)
C35 0.022(3) 0.022(2) 0.014(2) 0.0036(19) 0.001(2) 0.000(2)
C36 0.029(3) 0.036(3) 0.020(3) 0.000(2) 0.000(2) 0.010(2)

loop_
_atom_type_symbol
_atom_type_description
_atom_type_scat_dispersion_real
_atom_type_scat_dispersion_imag
_atom_type_scat_source
C C 0.0033 0.0016 'International Tables Vol C Tables 4.2.6.8 and 6.1.1.4'
H H 0.0000 0.0000 'International Tables Vol C Tables 4.2.6.8 and 6.1.1.4'
N N 0.0061 0.0033 'International Tables Vol C Tables 4.2.6.8 and 6.1.1.4'
O O 0.0106 0.0060 'International Tables Vol C Tables 4.2.6.8 and 6.1.1.4'
Si Si 0.0817 0.0704 'International Tables Vol C Tables 4.2.6.8 and 6.1.1.4'
Cl Cl 0.1484 0.1585 'International Tables Vol C Tables 4.2.6.8 and 6.1.1.4'
Hf Hf -0.5830 6.1852 'International Tables Vol C Tables 4.2.6.8 and 6.1.1.4'
Bi Bi -4.1077 10.2566 'International Tables Vol C Tables 4.2.6.8 and 6.1.1.4'

loop_
_geom_angle_atom_site_label_1
_geom_angle_atom_site_label_2
_geom_angle_atom_site_label_3
_geom_angle
O1 Hf1 Cl1 92.54(10)
O1 Hf1 C29 80.52(16)
Cl1 Hf1 C29 121.62(12)
O1 Hf1 C19 93.13(16)
Cl1 Hf1 C19 130.84(13)
C29 Hf1 C19 107.47(17)
O1 Hf1 C30 82.34(16)
Cl1 Hf1 C30 88.63(13)
C29 Hf1 C30 33.04(17)
C19 Hf1 C30 140.51(18)
O1 Hf1 C28 110.31(15)
Cl1 Hf1 C28 130.39(12)
C29 Hf1 C28 32.58(17)
C19 Hf1 C28 92.45(18)
C30 Hf1 C28 53.85(16)
O1 Hf1 C17 130.67(15)
Cl1 Hf1 C17 87.17(13)
C29 Hf1 C17 138.99(17)
C19 Hf1 C17 53.69(17)
C30 Hf1 C17 146.87(17)
C28 Hf1 C17 106.83(17)
O1 Hf1 C18 125.49(17)
Cl1 Hf1 C18 119.43(13)
C29 Hf1 C18 110.82(18)
C19 Hf1 C18 32.39(18)
C30 Hf1 C18 135.68(17)
C28 Hf1 C18 82.59(17)
C17 Hf1 C18 32.41(17)
O1 Hf1 C20 79.04(16)
Cl1 Hf1 C20 102.20(15)
C29 Hf1 C20 132.07(18)
C19 Hf1 C20 32.3(2)
C30 Hf1 C20 158.79(18)
C28 Hf1 C20 124.56(18)
C17 Hf1 C20 53.11(17)
C18 Hf1 C20 53.24(19)
O1 Hf1 C21 99.85(17)
Cl1 Hf1 C21 77.63(14)
C29 Hf1 C21 160.74(18)
C19 Hf1 C21 53.29(18)
C30 Hf1 C21 166.14(18)
C28 Hf1 C21 135.72(17)
C17 Hf1 C21 32.21(17)
C18 Hf1 C21 53.29(18)
C20 Hf1 C21 31.71(19)
O1 Hf1 C31 112.75(16)
Cl1 Hf1 C31 77.65(12)
C29 Hf1 C31 53.78(16)
C19 Hf1 C31 141.79(18)
C30 Hf1 C31 32.13(17)
C28 Hf1 C31 53.12(16)
C17 Hf1 C31 115.28(17)
C18 Hf1 C31 116.34(18)
C20 Hf1 C31 168.20(18)
C21 Hf1 C31 139.55(18)
O1 Hf1 C27 132.93(16)
Cl1 Hf1 C27 100.59(12)
C29 Hf1 C27 54.08(16)
C19 Hf1 C27 110.40(18)
C30 Hf1 C27 53.39(17)
C28 Hf1 C27 32.61(15)
C17 Hf1 C27 95.25(17)
C18 Hf1 C27 86.21(18)
C20 Hf1 C27 139.33(18)
C21 Hf1 C27 127.03(18)
C31 Hf1 C27 31.57(17)
O1 Bi1 N2 93.09(14)
O1 Bi1 N1 98.68(15)
N2 Bi1 N1 83.63(16)
N1 Si1 C11 110.9(2)
N1 Si1 C13 107.0(2)
C11 Si1 C13 108.3(3)
N1 Si1 C12 115.1(2)
C11 Si1 C12 109.1(3)
C13 Si1 C12 106.2(3)
N2 Si2 C15 112.2(2)
N2 Si2 C16 110.5(2)
C15 Si2 C16 108.6(3)
N2 Si2 C14 106.9(2)
C15 Si2 C14 109.9(3)
C16 Si2 C14 108.6(3)
C1 N1 Si1 124.2(4)
C1 N1 Bi1 117.4(3)
Si1 N1 Bi1 118.3(2)
C3 N2 Si2 123.3(3)
C3 N2 Bi1 113.4(3)
Si2 N2 Bi1 120.9(2)
Hf1 O1 Bi1 134.55(18)
C10 C1 N1 118.2(5)
C10 C1 C2 118.3(5)
N1 C1 C2 123.5(4)
C7 C2 C3 116.6(5)
C7 C2 C1 117.7(5)
C3 C2 C1 125.7(4)
C4 C3 N2 116.9(5)
C4 C3 C2 120.6(5)
N2 C3 C2 122.4(4)
C3 C4 C5 121.0(5)
C3 C4 H4 119.5
C5 C4 H4 119.5
C6 C5 C4 120.2(5)
C6 C5 H5 119.9
C4 C5 H5 119.9
C5 C6 C7 121.0(5)
C5 C6 H6 119.5
C7 C6 H6 119.5
C8 C7 C6 118.9(5)
C8 C7 C2 120.8(5)
C6 C7 C2 120.3(5)
C9 C8 C7 120.1(5)
C9 C8 H8 120.0
C7 C8 H8 120.0
C8 C9 C10 120.3(5)
C8 C9 H9 119.9
C10 C9 H9 119.9
C1 C10 C9 122.7(6)
C1 C10 H10 118.7
C9 C10 H10 118.7
Si1 C11 H11A 109.5
Si1 C11 H11B 109.5
H11A C11 H11B 109.5
Si1 C11 H11C 109.5
H11A C11 H11C 109.5
H11B C11 H11C 109.5
Si1 C12 H12A 109.5
Si1 C12 H12B 109.5
H12A C12 H12B 109.5
Si1 C12 H12C 109.5
H12A C12 H12C 109.5
H12B C12 H12C 109.5
Si1 C13 H13A 109.5
Si1 C13 H13B 109.5
H13A C13 H13B 109.5
Si1 C13 H13C 109.5
H13A C13 H13C 109.5
H13B C13 H13C 109.5
Si2 C14 H14A 109.5
Si2 C14 H14B 109.5
H14A C14 H14B 109.5
Si2 C14 H14C 109.5
H14A C14 H14C 109.5
H14B C14 H14C 109.5
Si2 C15 H15A 109.5
Si2 C15 H15B 109.5
H15A C15 H15B 109.5
Si2 C15 H15C 109.5
H15A C15 H15C 109.5
H15B C15 H15C 109.5
Si2 C16 H16A 109.5
Si2 C16 H16B 109.5
H16A C16 H16B 109.5
Si2 C16 H16C 109.5
H16A C16 H16C 109.5
H16B C16 H16C 109.5
C21 C17 C18 108.1(5)
C21 C17 C22 126.1(5)
C18 C17 C22 125.6(5)
C21 C17 Hf1 75.1(3)
C18 C17 Hf1 74.3(3)
C22 C17 Hf1 121.1(4)
C19 C18 C17 107.0(5)
C19 C18 C23 127.4(6)
C17 C18 C23 124.2(5)
C19 C18 Hf1 71.7(3)
C17 C18 Hf1 73.3(3)
C23 C18 Hf1 131.2(4)
C20 C19 C18 108.7(5)
C20 C19 C24 123.8(6)
C18 C19 C24 126.7(6)
C20 C19 Hf1 76.2(3)
C18 C19 Hf1 75.9(3)
C24 C19 Hf1 122.5(4)
C21 C20 C19 108.1(5)
C21 C20 C25 127.0(6)
C19 C20 C25 124.8(6)
C21 C20 Hf1 74.6(3)
C19 C20 Hf1 71.5(3)
C25 C20 Hf1 122.8(4)
C20 C21 C17 107.9(5)
C20 C21 C26 126.9(6)
C17 C21 C26 124.7(6)
C20 C21 Hf1 73.7(3)
C17 C21 Hf1 72.7(3)
C26 C21 Hf1 125.9(4)
C17 C22 H22A 109.5
C17 C22 H22B 109.5
H22A C22 H22B 109.5
C17 C22 H22C 109.5
H22A C22 H22C 109.5
H22B C22 H22C 109.5
C18 C23 H23A 109.5
C18 C23 H23B 109.5
H23A C23 H23B 109.5
C18 C23 H23C 109.5
H23A C23 H23C 109.5
H23B C23 H23C 109.5
C19 C24 H24A 109.5
C19 C24 H24B 109.5
H24A C24 H24B 109.5
C19 C24 H24C 109.5
H24A C24 H24C 109.5
H24B C24 H24C 109.5
C20 C25 H25A 109.5
C20 C25 H25B 109.5
H25A C25 H25B 109.5
C20 C25 H25C 109.5
H25A C25 H25C 109.5
H25B C25 H25C 109.5
C21 C26 H26A 109.5
C21 C26 H26B 109.5
H26A C26 H26B 109.5
C21 C26 H26C 109.5
H26A C26 H26C 109.5
H26B C26 H26C 109.5
C31 C27 C28 107.0(5)
C31 C27 C32 124.0(5)
C28 C27 C32 127.9(5)
C31 C27 Hf1 73.6(3)
C28 C27 Hf1 71.9(3)
C32 C27 Hf1 128.7(4)
C29 C28 C27 108.1(4)
C29 C28 C33 123.3(5)
C27 C28 C33 126.3(5)
C29 C28 Hf1 71.8(3)
C27 C28 Hf1 75.5(3)
C33 C28 Hf1 131.8(4)
C28 C29 C30 107.5(4)
C28 C29 C34 124.9(5)
C30 C29 C34 127.5(5)
C28 C29 Hf1 75.7(3)
C30 C29 Hf1 74.0(3)
C34 C29 Hf1 118.7(3)
C31 C30 C29 108.3(5)
C31 C30 C35 126.7(5)
C29 C30 C35 124.9(5)
C31 C30 Hf1 76.7(3)
C29 C30 Hf1 73.0(3)
C35 C30 Hf1 118.1(3)
C27 C31 C30 109.0(5)
C27 C31 C36 124.6(5)
C30 C31 C36 126.0(5)
C27 C31 Hf1 74.8(3)
C30 C31 Hf1 71.2(3)
C36 C31 Hf1 125.6(4)
C27 C32 H32A 109.5
C27 C32 H32B 109.5
H32A C32 H32B 109.5
C27 C32 H32C 109.5
H32A C32 H32C 109.5
H32B C32 H32C 109.5
C28 C33 H33A 109.5
C28 C33 H33B 109.5
H33A C33 H33B 109.5
C28 C33 H33C 109.5
H33A C33 H33C 109.5
H33B C33 H33C 109.5
C29 C34 H34A 109.5
C29 C34 H34B 109.5
H34A C34 H34B 109.5
C29 C34 H34C 109.5
H34A C34 H34C 109.5
H34B C34 H34C 109.5
C30 C35 H35A 109.5
C30 C35 H35B 109.5
H35A C35 H35B 109.5
C30 C35 H35C 109.5
H35A C35 H35C 109.5
H35B C35 H35C 109.5
C31 C36 H36A 109.5
C31 C36 H36B 109.5
H36A C36 H36B 109.5
C31 C36 H36C 109.5
H36A C36 H36C 109.5
H36B C36 H36C 109.5

loop_
_geom_bond_atom_site_label_1
_geom_bond_atom_site_label_2
_geom_bond_distance
Hf1 O1 1.957(3)
Hf1 Cl1 2.4459(12)
Hf1 C29 2.495(5)
Hf1 C19 2.506(5)
Hf1 C30 2.508(5)
Hf1 C28 2.545(5)
Hf1 C17 2.546(5)
Hf1 C18 2.559(5)
Hf1 C20 2.566(5)
Hf1 C21 2.577(5)
Hf1 C31 2.577(5)
Hf1 C27 2.592(5)
Bi1 O1 2.045(3)
Bi1 N2 2.139(4)
Bi1 N1 2.158(4)
Si1 N1 1.736(4)
Si1 C11 1.862(6)
Si1 C13 1.864(7)
Si1 C12 1.869(6)
Si2 N2 1.724(4)
Si2 C15 1.869(6)
Si2 C16 1.872(6)
Si2 C14 1.877(6)
N1 C1 1.408(7)
N2 C3 1.419(6)
C1 C10 1.394(7)
C1 C2 1.446(8)
C2 C7 1.438(7)
C2 C3 1.440(7)
C3 C4 1.382(7)
C4 C5 1.412(8)
C4 H4 0.9500
C5 C6 1.350(9)
C5 H5 0.9500
C6 C7 1.423(9)
C6 H6 0.9500
C7 C8 1.413(9)
C8 C9 1.365(10)
C8 H8 0.9500
C9 C10 1.395(9)
C9 H9 0.9500
C10 H10 0.9500
C11 H11A 0.9800
C11 H11B 0.9800
C11 H11C 0.9800
C12 H12A 0.9800
C12 H12B 0.9800
C12 H12C 0.9800
C13 H13A 0.9800
C13 H13B 0.9800
C13 H13C 0.9800
C14 H14A 0.9800
C14 H14B 0.9800
C14 H14C 0.9800
C15 H15A 0.9800
C15 H15B 0.9800
C15 H15C 0.9800
C16 H16A 0.9800
C16 H16B 0.9800
C16 H16C 0.9800
C17 C21 1.421(8)
C17 C18 1.425(8)
C17 C22 1.504(7)
C18 C19 1.414(8)
C18 C23 1.510(8)
C19 C20 1.412(9)
C19 C24 1.518(8)
C20 C21 1.405(9)
C20 C25 1.506(8)
C21 C26 1.510(8)
C22 H22A 0.9800
C22 H22B 0.9800
C22 H22C 0.9800
C23 H23A 0.9800
C23 H23B 0.9800
C23 H23C 0.9800
C24 H24A 0.9800
C24 H24B 0.9800
C24 H24C 0.9800
C25 H25A 0.9800
C25 H25B 0.9800
C25 H25C 0.9800
C26 H26A 0.9800
C26 H26B 0.9800
C26 H26C 0.9800
C27 C31 1.406(8)
C27 C28 1.443(7)
C27 C32 1.491(7)
C28 C29 1.415(7)
C28 C33 1.509(7)
C29 C30 1.423(7)
C29 C34 1.506(7)
C30 C31 1.409(7)
C30 C35 1.501(7)
C31 C36 1.491(8)
C32 H32A 0.9800
C32 H32B 0.9800
C32 H32C 0.9800
C33 H33A 0.9800
C33 H33B 0.9800
C33 H33C 0.9800
C34 H34A 0.9800
C34 H34B 0.9800
C34 H34C 0.9800
C35 H35A 0.9800
C35 H35B 0.9800
C35 H35C 0.9800
C36 H36A 0.9800
C36 H36B 0.9800
C36 H36C 0.9800

loop_
_geom_torsion_atom_site_label_1
_geom_torsion_atom_site_label_2
_geom_torsion_atom_site_label_3
_geom_torsion_atom_site_label_4
_geom_torsion
C11 Si1 N1 C1 42.2(5)
C13 Si1 N1 C1 160.0(4)
C12 Si1 N1 C1 -82.3(5)
C11 Si1 N1 Bi1 -135.5(3)
C13 Si1 N1 Bi1 -17.7(3)
C12 Si1 N1 Bi1 100.0(3)
O1 Bi1 N1 C1 41.9(4)
N2 Bi1 N1 C1 -50.3(3)
O1 Bi1 N1 Si1 -140.3(2)
N2 Bi1 N1 Si1 127.5(3)
C15 Si2 N2 C3 59.0(5)
C16 Si2 N2 C3 -62.5(5)
C14 Si2 N2 C3 179.5(4)
C15 Si2 N2 Bi1 -140.1(3)
C16 Si2 N2 Bi1 98.4(3)
C14 Si2 N2 Bi1 -19.6(3)
O1 Bi1 N2 C3 -40.6(3)
N1 Bi1 N2 C3 57.8(3)
O1 Bi1 N2 Si2 156.7(2)
N1 Bi1 N2 Si2 -104.9(3)
Cl1 Hf1 O1 Bi1 -12.3(2)
C29 Hf1 O1 Bi1 -134.0(3)
C19 Hf1 O1 Bi1 118.8(3)
C30 Hf1 O1 Bi1 -100.6(3)
C28 Hf1 O1 Bi1 -147.4(2)
C17 Hf1 O1 Bi1 76.1(3)
C18 Hf1 O1 Bi1 117.1(3)
C20 Hf1 O1 Bi1 89.6(3)
C21 Hf1 O1 Bi1 65.5(3)
C31 Hf1 O1 Bi1 -90.0(3)
C27 Hf1 O1 Bi1 -119.3(3)
N2 Bi1 O1 Hf1 -145.8(3)
N1 Bi1 O1 Hf1 130.1(3)
Si1 N1 C1 C10 33.1(6)
Bi1 N1 C1 C10 -149.2(4)
Si1 N1 C1 C2 -148.9(4)
Bi1 N1 C1 C2 28.9(6)
C10 C1 C2 C7 3.8(7)
N1 C1 C2 C7 -174.2(5)
C10 C1 C2 C3 -177.9(5)
N1 C1 C2 C3 4.1(8)
Si2 N2 C3 C4 -65.8(6)
Bi1 N2 C3 C4 132.0(4)
Si2 N2 C3 C2 115.4(5)
Bi1 N2 C3 C2 -46.7(6)
C7 C2 C3 C4 6.0(7)
C1 C2 C3 C4 -172.4(5)
C7 C2 C3 N2 -175.4(4)
C1 C2 C3 N2 6.3(8)
N2 C3 C4 C5 177.2(5)
C2 C3 C4 C5 -4.0(8)
C3 C4 C5 C6 -0.4(9)
C4 C5 C6 C7 2.6(9)
C5 C6 C7 C8 -179.7(6)
C5 C6 C7 C2 -0.4(9)
C3 C2 C7 C8 175.5(5)
C1 C2 C7 C8 -6.1(7)
C3 C2 C7 C6 -3.8(7)
C1 C2 C7 C6 174.7(5)
C6 C7 C8 C9 -176.6(5)
C2 C7 C8 C9 4.1(8)
C7 C8 C9 C10 0.1(9)
N1 C1 C10 C9 178.4(5)
C2 C1 C10 C9 0.3(8)
C8 C9 C10 C1 -2.4(9)
O1 Hf1 C17 C21 -19.8(4)
Cl1 Hf1 C17 C21 71.1(3)
C29 Hf1 C17 C21 -150.9(3)
C19 Hf1 C17 C21 -77.0(4)
C30 Hf1 C17 C21 154.2(3)
C28 Hf1 C17 C21 -157.4(3)
C18 Hf1 C17 C21 -114.1(5)
C20 Hf1 C17 C21 -36.5(3)
C31 Hf1 C17 C21 146.0(3)
C27 Hf1 C17 C21 171.5(3)
O1 Hf1 C17 C18 94.3(4)
Cl1 Hf1 C17 C18 -174.8(3)
C29 Hf1 C17 C18 -36.8(4)
C19 Hf1 C17 C18 37.1(3)
C30 Hf1 C17 C18 -91.7(4)
C28 Hf1 C17 C18 -43.3(3)
C20 Hf1 C17 C18 77.6(4)
C21 Hf1 C17 C18 114.1(5)
C31 Hf1 C17 C18 -99.9(3)
C27 Hf1 C17 C18 -74.4(3)
O1 Hf1 C17 C22 -143.3(4)
Cl1 Hf1 C17 C22 -52.4(4)
C29 Hf1 C17 C22 85.6(5)
C19 Hf1 C17 C22 159.5(5)
C30 Hf1 C17 C22 30.8(6)
C28 Hf1 C17 C22 79.2(5)
C18 Hf1 C17 C22 122.4(6)
C20 Hf1 C17 C22 -159.9(6)
C21 Hf1 C17 C22 -123.5(6)
C31 Hf1 C17 C22 22.6(5)
C27 Hf1 C17 C22 48.0(5)
C21 C17 C18 C19 3.8(6)
C22 C17 C18 C19 178.4(5)
Hf1 C17 C18 C19 -64.3(4)
C21 C17 C18 C23 -163.0(5)
C22 C17 C18 C23 11.5(9)
Hf1 C17 C18 C23 128.8(6)
C21 C17 C18 Hf1 68.1(4)
C22 C17 C18 Hf1 -117.3(5)
O1 Hf1 C18 C19 3.1(4)
Cl1 Hf1 C18 C19 120.8(3)
C29 Hf1 C18 C19 -90.0(3)
C30 Hf1 C18 C19 -116.6(4)
C28 Hf1 C18 C19 -106.6(3)
C17 Hf1 C18 C19 114.8(5)
C20 Hf1 C18 C19 37.6(3)
C21 Hf1 C18 C19 77.5(4)
C31 Hf1 C18 C19 -148.9(3)
C27 Hf1 C18 C19 -139.2(3)
O1 Hf1 C18 C17 -111.7(3)
Cl1 Hf1 C18 C17 6.0(4)
C29 Hf1 C18 C17 155.1(3)
C19 Hf1 C18 C17 -114.8(5)
C30 Hf1 C18 C17 128.5(3)
C28 Hf1 C18 C17 138.6(3)
C20 Hf1 C18 C17 -77.2(3)
C21 Hf1 C18 C17 -37.4(3)
C31 Hf1 C18 C17 96.3(3)
C27 Hf1 C18 C17 106.0(3)
O1 Hf1 C18 C23 127.2(6)
Cl1 Hf1 C18 C23 -115.1(6)
C29 Hf1 C18 C23 34.0(6)
C19 Hf1 C18 C23 124.1(7)
C30 Hf1 C18 C23 7.5(7)
C28 Hf1 C18 C23 17.5(6)
C17 Hf1 C18 C23 -121.1(7)
C20 Hf1 C18 C23 161.7(7)
C21 Hf1 C18 C23 -158.4(7)
C31 Hf1 C18 C23 -24.8(6)
C27 Hf1 C18 C23 -15.1(6)
C17 C18 C19 C20 -4.5(6)
C23 C18 C19 C20 161.8(6)
Hf1 C18 C19 C20 -69.8(4)
C17 C18 C19 C24 -174.5(5)
C23 C18 C19 C24 -8.2(9)
Hf1 C18 C19 C24 120.2(6)
C17 C18 C19 Hf1 65.3(4)
C23 C18 C19 Hf1 -128.4(6)
O1 Hf1 C19 C20 -63.7(3)
Cl1 Hf1 C19 C20 32.4(4)
C29 Hf1 C19 C20 -144.8(3)
C30 Hf1 C19 C20 -145.5(3)
C28 Hf1 C19 C20 -174.2(3)
C17 Hf1 C19 C20 76.6(3)
C18 Hf1 C19 C20 113.7(5)
C21 Hf1 C19 C20 36.2(3)
C31 Hf1 C19 C20 162.2(3)
C27 Hf1 C19 C20 157.9(3)
O1 Hf1 C19 C18 -177.5(3)
Cl1 Hf1 C19 C18 -81.4(4)
C29 Hf1 C19 C18 101.5(3)
C30 Hf1 C19 C18 100.8(4)
C28 Hf1 C19 C18 72.0(3)
C17 Hf1 C19 C18 -37.1(3)
C20 Hf1 C19 C18 -113.7(5)
C21 Hf1 C19 C18 -77.5(3)
C31 Hf1 C19 C18 48.5(4)
C27 Hf1 C19 C18 44.1(4)
O1 Hf1 C19 C24 57.8(6)
Cl1 Hf1 C19 C24 153.9(5)
C29 Hf1 C19 C24 -23.3(6)
C30 Hf1 C19 C24 -24.0(7)
C28 Hf1 C19 C24 -52.7(6)
C17 Hf1 C19 C24 -161.9(6)
C18 Hf1 C19 C24 -124.8(7)
C20 Hf1 C19 C24 121.5(7)
C21 Hf1 C19 C24 157.7(6)
C31 Hf1 C19 C24 -76.3(6)
C27 Hf1 C19 C24 -80.6(6)
C18 C19 C20 C21 3.4(6)
C24 C19 C20 C21 173.8(5)
Hf1 C19 C20 C21 -66.2(4)
C18 C19 C20 C25 -172.8(5)
C24 C19 C20 C25 -2.4(9)
Hf1 C19 C20 C25 117.7(5)
C18 C19 C20 Hf1 69.6(4)
C24 C19 C20 Hf1 -120.1(5)
O1 Hf1 C20 C21 -130.2(4)
Cl1 Hf1 C20 C21 -39.9(3)
C29 Hf1 C20 C21 163.5(3)
C19 Hf1 C20 C21 115.6(5)
C30 Hf1 C20 C21 -159.2(4)
C28 Hf1 C20 C21 122.6(3)
C17 Hf1 C20 C21 37.1(3)
C18 Hf1 C20 C21 77.9(4)
C31 Hf1 C20 C21 48.1(11)
C27 Hf1 C20 C21 82.8(4)
O1 Hf1 C20 C19 114.2(3)
Cl1 Hf1 C20 C19 -155.5(3)
C29 Hf1 C20 C19 47.8(4)
C30 Hf1 C20 C19 85.2(6)
C28 Hf1 C20 C19 7.0(4)
C17 Hf1 C20 C19 -78.6(3)
C18 Hf1 C20 C19 -37.7(3)
C21 Hf1 C20 C19 -115.6(5)
C31 Hf1 C20 C19 -67.5(10)
C27 Hf1 C20 C19 -32.8(5)
O1 Hf1 C20 C25 -5.8(6)
Cl1 Hf1 C20 C25 84.5(6)
C29 Hf1 C20 C25 -72.1(7)
C19 Hf1 C20 C25 -120.0(7)
C30 Hf1 C20 C25 -34.8(9)
C28 Hf1 C20 C25 -113.0(6)
C17 Hf1 C20 C25 161.5(7)
C18 Hf1 C20 C25 -157.7(7)
C21 Hf1 C20 C25 124.4(8)
C31 Hf1 C20 C25 172.5(8)
C27 Hf1 C20 C25 -152.8(5)
C19 C20 C21 C17 -1.0(6)
C25 C20 C21 C17 175.1(5)
Hf1 C20 C21 C17 -65.1(4)
C19 C20 C21 C26 -172.9(6)
C25 C20 C21 C26 3.2(10)
Hf1 C20 C21 C26 123.0(6)
C19 C20 C21 Hf1 64.1(4)
C25 C20 C21 Hf1 -119.8(6)
C18 C17 C21 C20 -1.8(6)
C22 C17 C21 C20 -176.3(5)
Hf1 C17 C21 C20 65.8(4)
C18 C17 C21 C26 170.3(5)
C22 C17 C21 C26 -4.2(9)
Hf1 C17 C21 C26 -122.1(6)
C18 C17 C21 Hf1 -67.6(4)
C22 C17 C21 Hf1 117.9(5)
O1 Hf1 C21 C20 49.6(4)
Cl1 Hf1 C21 C20 140.1(3)
C29 Hf1 C21 C20 -39.9(7)
C19 Hf1 C21 C20 -36.9(3)
C30 Hf1 C21 C20 147.6(7)
C28 Hf1 C21 C20 -83.5(4)
C17 Hf1 C21 C20 -115.3(5)
C18 Hf1 C21 C20 -77.7(4)
C31 Hf1 C21 C20 -166.4(3)
C27 Hf1 C21 C20 -125.9(3)
O1 Hf1 C21 C17 164.9(3)
Cl1 Hf1 C21 C17 -104.7(3)
C29 Hf1 C21 C17 75.4(6)
C19 Hf1 C21 C17 78.3(4)
C30 Hf1 C21 C17 -97.1(8)
C28 Hf1 C21 C17 31.8(4)
C18 Hf1 C21 C17 37.6(3)
C20 Hf1 C21 C17 115.3(5)
C31 Hf1 C21 C17 -51.2(4)
C27 Hf1 C21 C17 -10.6(4)
O1 Hf1 C21 C26 -74.5(6)
Cl1 Hf1 C21 C26 16.0(5)
C29 Hf1 C21 C26 -163.9(6)
C19 Hf1 C21 C26 -161.0(6)
C30 Hf1 C21 C26 23.5(11)
C28 Hf1 C21 C26 152.5(5)
C17 Hf1 C21 C26 120.7(7)
C18 Hf1 C21 C26 158.3(6)
C20 Hf1 C21 C26 -124.1(7)
C31 Hf1 C21 C26 69.5(6)
C27 Hf1 C21 C26 110.0(6)
O1 Hf1 C27 C31 59.7(4)
Cl1 Hf1 C27 C31 -44.0(3)
C29 Hf1 C27 C31 77.6(3)
C19 Hf1 C27 C31 174.8(3)
C30 Hf1 C27 C31 36.3(3)
C28 Hf1 C27 C31 114.6(5)
C17 Hf1 C27 C31 -132.0(3)
C18 Hf1 C27 C31 -163.2(3)
C20 Hf1 C27 C31 -167.2(3)
C21 Hf1 C27 C31 -126.4(3)
O1 Hf1 C27 C28 -55.0(4)
Cl1 Hf1 C27 C28 -158.6(3)
C29 Hf1 C27 C28 -37.0(3)
C19 Hf1 C27 C28 60.2(3)
C30 Hf1 C27 C28 -78.3(3)
C17 Hf1 C27 C28 113.3(3)
C18 Hf1 C27 C28 82.2(3)
C20 Hf1 C27 C28 78.2(4)
C21 Hf1 C27 C28 119.0(3)
C31 Hf1 C27 C28 -114.6(5)
O1 Hf1 C27 C32 -179.5(4)
Cl1 Hf1 C27 C32 76.9(5)
C29 Hf1 C27 C32 -161.6(5)
C19 Hf1 C27 C32 -64.3(5)
C30 Hf1 C27 C32 157.1(5)
C28 Hf1 C27 C32 -124.5(6)
C17 Hf1 C27 C32 -11.2(5)
C18 Hf1 C27 C32 -42.4(5)
C20 Hf1 C27 C32 -46.3(6)
C21 Hf1 C27 C32 -5.5(5)
C31 Hf1 C27 C32 120.8(6)
C31 C27 C28 C29 -1.0(6)
C32 C27 C28 C29 -169.7(5)
Hf1 C27 C28 C29 64.8(3)
C31 C27 C28 C33 162.5(5)
C32 C27 C28 C33 -6.2(9)
Hf1 C27 C28 C33 -131.6(5)
C31 C27 C28 Hf1 -65.8(4)
C32 C27 C28 Hf1 125.5(6)
O1 Hf1 C28 C29 25.2(3)
Cl1 Hf1 C28 C29 -87.0(3)
C19 Hf1 C28 C29 119.4(3)
C30 Hf1 C28 C29 -38.3(3)
C17 Hf1 C28 C29 172.1(3)
C18 Hf1 C28 C29 150.3(3)
C20 Hf1 C28 C29 115.7(3)
C21 Hf1 C28 C29 155.0(3)
C31 Hf1 C28 C29 -78.6(3)
C27 Hf1 C28 C29 -115.1(4)
O1 Hf1 C28 C27 140.3(3)
Cl1 Hf1 C28 C27 28.1(4)
C29 Hf1 C28 C27 115.1(4)
C19 Hf1 C28 C27 -125.5(3)
C30 Hf1 C28 C27 76.8(3)
C17 Hf1 C28 C27 -72.8(3)
C18 Hf1 C28 C27 -94.6(3)
C20 Hf1 C28 C27 -129.2(3)
C21 Hf1 C28 C27 -89.9(4)
C31 Hf1 C28 C27 36.5(3)
O1 Hf1 C28 C33 -93.6(5)
Cl1 Hf1 C28 C33 154.2(4)
C29 Hf1 C28 C33 -118.8(6)
C19 Hf1 C28 C33 0.6(5)
C30 Hf1 C28 C33 -157.1(6)
C17 Hf1 C28 C33 53.3(5)
C18 Hf1 C28 C33 31.6(5)
C20 Hf1 C28 C33 -3.1(6)
C21 Hf1 C28 C33 36.2(6)
C31 Hf1 C28 C33 162.6(6)
C27 Hf1 C28 C33 126.1(6)
C27 C28 C29 C30 0.4(6)
C33 C28 C29 C30 -163.7(5)
Hf1 C28 C29 C30 67.7(3)
C27 C28 C29 C34 177.5(5)
C33 C28 C29 C34 13.4(8)
Hf1 C28 C29 C34 -115.2(5)
C27 C28 C29 Hf1 -67.3(4)
C33 C28 C29 Hf1 128.6(5)
O1 Hf1 C29 C28 -156.1(3)
Cl1 Hf1 C29 C28 116.7(3)
C19 Hf1 C29 C28 -65.8(3)
C30 Hf1 C29 C28 113.4(4)
C17 Hf1 C29 C28 -11.6(4)
C18 Hf1 C29 C28 -31.7(3)
C20 Hf1 C29 C28 -90.4(3)
C21 Hf1 C29 C28 -63.4(6)
C31 Hf1 C29 C28 76.4(3)
C27 Hf1 C29 C28 37.1(3)
O1 Hf1 C29 C30 90.5(3)
Cl1 Hf1 C29 C30 3.4(3)
C19 Hf1 C29 C30 -179.2(3)
C28 Hf1 C29 C30 -113.4(4)
C17 Hf1 C29 C30 -124.9(3)
C18 Hf1 C29 C30 -145.0(3)
C20 Hf1 C29 C30 156.3(3)
C21 Hf1 C29 C30 -176.7(5)
C31 Hf1 C29 C30 -37.0(3)
C27 Hf1 C29 C30 -76.3(3)
O1 Hf1 C29 C34 -33.9(4)
Cl1 Hf1 C29 C34 -121.0(4)
C19 Hf1 C29 C34 56.4(4)
C30 Hf1 C29 C34 -124.4(6)
C28 Hf1 C29 C34 122.2(5)
C17 Hf1 C29 C34 110.7(4)
C18 Hf1 C29 C34 90.6(4)
C20 Hf1 C29 C34 31.9(5)
C21 Hf1 C29 C34 58.9(7)
C31 Hf1 C29 C34 -161.4(5)
C27 Hf1 C29 C34 159.3(5)
C28 C29 C30 C31 0.3(5)
C34 C29 C30 C31 -176.7(5)
Hf1 C29 C30 C31 69.2(3)
C28 C29 C30 C35 178.4(4)
C34 C29 C30 C35 1.4(8)
Hf1 C29 C30 C35 -112.8(5)
C28 C29 C30 Hf1 -68.8(3)
C34 C29 C30 Hf1 114.1(5)
O1 Hf1 C30 C31 161.4(3)
Cl1 Hf1 C30 C31 68.6(3)
C29 Hf1 C30 C31 -114.2(4)
C19 Hf1 C30 C31 -113.0(4)
C28 Hf1 C30 C31 -76.5(3)
C17 Hf1 C30 C31 -14.1(5)
C18 Hf1 C30 C31 -64.1(4)
C20 Hf1 C30 C31 -169.9(5)
C21 Hf1 C30 C31 61.3(8)
C27 Hf1 C30 C31 -35.6(3)
O1 Hf1 C30 C29 -84.4(3)
Cl1 Hf1 C30 C29 -177.1(3)
C19 Hf1 C30 C29 1.2(4)
C28 Hf1 C30 C29 37.8(3)
C17 Hf1 C30 C29 100.2(4)
C18 Hf1 C30 C29 50.1(4)
C20 Hf1 C30 C29 -55.6(6)
C21 Hf1 C30 C29 175.5(7)
C31 Hf1 C30 C29 114.2(4)
C27 Hf1 C30 C29 78.6(3)
O1 Hf1 C30 C35 36.7(4)
Cl1 Hf1 C30 C35 -56.1(4)
C29 Hf1 C30 C35 121.0(5)
C19 Hf1 C30 C35 122.3(4)
C28 Hf1 C30 C35 158.8(5)
C17 Hf1 C30 C35 -138.8(4)
C18 Hf1 C30 C35 171.1(3)
C20 Hf1 C30 C35 65.4(7)
C21 Hf1 C30 C35 -63.5(9)
C31 Hf1 C30 C35 -124.7(5)
C27 Hf1 C30 C35 -160.4(5)
C28 C27 C31 C30 1.2(6)
C32 C27 C31 C30 170.5(5)
Hf1 C27 C31 C30 -63.5(3)
C28 C27 C31 C36 -172.3(5)
C32 C27 C31 C36 -3.0(9)
Hf1 C27 C31 C36 123.1(5)
C28 C27 C31 Hf1 64.7(4)
C32 C27 C31 Hf1 -126.1(5)
C29 C30 C31 C27 -1.0(6)
C35 C30 C31 C27 -179.0(5)
Hf1 C30 C31 C27 65.8(4)
C29 C30 C31 C36 172.4(5)
C35 C30 C31 C36 -5.6(8)
Hf1 C30 C31 C36 -120.9(5)
C29 C30 C31 Hf1 -66.7(3)
C35 C30 C31 Hf1 115.3(5)
O1 Hf1 C31 C27 -136.7(3)
Cl1 Hf1 C31 C27 135.7(3)
C29 Hf1 C31 C27 -78.6(3)
C19 Hf1 C31 C27 -7.8(4)
C30 Hf1 C31 C27 -116.7(4)
C28 Hf1 C31 C27 -37.8(3)
C17 Hf1 C31 C27 54.9(3)
C18 Hf1 C31 C27 18.8(4)
C20 Hf1 C31 C27 45.1(10)
C21 Hf1 C31 C27 82.2(4)
O1 Hf1 C31 C30 -20.0(3)
Cl1 Hf1 C31 C30 -107.6(3)
C29 Hf1 C31 C30 38.1(3)
C19 Hf1 C31 C30 108.9(4)
C28 Hf1 C31 C30 78.9(3)
C17 Hf1 C31 C30 171.6(3)
C18 Hf1 C31 C30 135.5(3)
C20 Hf1 C31 C30 161.8(9)
C21 Hf1 C31 C30 -161.1(3)
C27 Hf1 C31 C30 116.7(4)
O1 Hf1 C31 C36 101.3(5)
Cl1 Hf1 C31 C36 13.8(4)
C29 Hf1 C31 C36 159.4(6)
C19 Hf1 C31 C36 -129.8(5)
C30 Hf1 C31 C36 121.4(6)
C28 Hf1 C31 C36 -159.7(6)
C17 Hf1 C31 C36 -67.1(5)
C18 Hf1 C31 C36 -103.2(5)
C20 Hf1 C31 C36 -76.8(11)
C21 Hf1 C31 C36 -39.7(6)
C27 Hf1 C31 C36 -121.9(6)
